data_4303268
loop_
_publ_author_name
'M. Esther Garc\'ia'
'Daniel Garc\'ia-Viv\'o'
'Sonia Mel\'on'
'Miguel A. Ruiz'
'Claudia Graiff'
'Antonio Tiripicchio'

_publ_section_title
;
Low-Temperature N-O Bond Cleavage in Nitrosyl Ligands Induced by the
Unsaturated Dimolybdenum Anion [Mo2(\h5-C5H5)2(\m-PPh2)(\m-CO)2]-
;
_journal_name_full 'Inorganic Chemistry'
_journal_page_first 9282
_journal_page_last 9293
_journal_paper_doi 10.1021/ic901120x
_journal_volume 48
_journal_year 2009
_chemical_formula_sum 'C30 H27 Mo2 N O4 P Re'
_chemical_formula_weight 874.58
_chemical_name_systematic
; 
 ? 
;
_space_group_IT_number 2
_symmetry_cell_setting triclinic
_symmetry_space_group_name_Hall '-P 1'
_symmetry_space_group_name_H-M 'P -1'
_atom_sites_solution_hydrogens geom
_atom_sites_solution_primary direct
_atom_sites_solution_secondary difmap
_audit_creation_method SHELXL-97
_cell_angle_alpha 79.09(3)
_cell_angle_beta 64.21(2)
_cell_angle_gamma 72.91(3)
_cell_formula_units_Z 2
_cell_length_a 11.186(4)
_cell_length_b 15.058(5)
_cell_length_c 9.851(3)
_cell_measurement_reflns_used 48
_cell_measurement_temperature 293(2)
_cell_measurement_theta_max 19
_cell_measurement_theta_min 8
_cell_volume 1424.4(9)
_computing_structure_refinement 'SHELXL-97 (Sheldrick, 1997)'
_computing_structure_solution 'SHELXS-97 (Sheldrick, 1990)'
_diffrn_ambient_temperature 293(2)
_diffrn_measured_fraction_theta_full 0.999
_diffrn_measured_fraction_theta_max 0.999
_diffrn_measurement_device_type 'Philips PW 1100'
_diffrn_measurement_method 'teta 2 teta'
_diffrn_radiation_monochromator graphite
_diffrn_radiation_source 'fine-focus sealed tube'
_diffrn_radiation_type MoK\a
_diffrn_radiation_wavelength 0.71073
_diffrn_reflns_av_R_equivalents 0.0000
_diffrn_reflns_av_sigmaI/netI 0.0513
_diffrn_reflns_limit_h_max 15
_diffrn_reflns_limit_h_min -13
_diffrn_reflns_limit_k_max 21
_diffrn_reflns_limit_k_min -20
_diffrn_reflns_limit_l_max 13
_diffrn_reflns_limit_l_min 0
_diffrn_reflns_number 8298
_diffrn_reflns_theta_full 30.00
_diffrn_reflns_theta_max 30.00
_diffrn_reflns_theta_min 3.09
_diffrn_standards_decay_% 'no decay'
_diffrn_standards_interval_count 100
_diffrn_standards_number 1
_exptl_absorpt_coefficient_mu 5.198
_exptl_absorpt_correction_T_max 1.0
_exptl_absorpt_correction_T_min 0.785
_exptl_absorpt_correction_type empirical
_exptl_absorpt_process_details 'Walker;Stuart,Acta Crystallogr.,1983,A39,158.Ugozzoli,Comput.Chem.1987,11,109'
_exptl_crystal_colour blue
_exptl_crystal_density_diffrn 2.039
_exptl_crystal_density_method 'not measured'
_exptl_crystal_description prismatic
_exptl_crystal_F_000 840
_exptl_crystal_size_max 0.21
_exptl_crystal_size_mid 0.20
_exptl_crystal_size_min 0.17
_refine_diff_density_max 1.491
_refine_diff_density_min -2.460
_refine_diff_density_rms 0.151
_refine_ls_extinction_method none
_refine_ls_goodness_of_fit_ref 0.929
_refine_ls_hydrogen_treatment constr
_refine_ls_matrix_type full
_refine_ls_number_parameters 358
_refine_ls_number_reflns 8298
_refine_ls_number_restraints 0
_refine_ls_restrained_S_all 0.929
_refine_ls_R_factor_all 0.0554
_refine_ls_R_factor_gt 0.0323
_refine_ls_shift/su_max 0.001
_refine_ls_shift/su_mean 0.000
_refine_ls_structure_factor_coef Fsqd
_refine_ls_weighting_details 'calc w=1/[\s^2^(Fo^2^)+(0.0403P)^2^+0.0000P] where P=(Fo^2^+2Fc^2^)/3'
_refine_ls_weighting_scheme calc
_refine_ls_wR_factor_gt 0.0707
_refine_ls_wR_factor_ref 0.0768
_reflns_number_gt 6124
_reflns_number_total 8298
_reflns_threshold_expression >2sigma(I)
_cod_data_source_file ic901120x_si_002.cif
_cod_data_source_block compound4a
_cod_original_cell_volume 1424.4(8)
_cod_database_code 4303268

loop_
_symmetry_equiv_pos_as_xyz
'x, y, z'
'-x, -y, -z'

loop_
_atom_site_label
_atom_site_type_symbol
_atom_site_fract_x
_atom_site_fract_y
_atom_site_fract_z
_atom_site_U_iso_or_equiv
_atom_site_adp_type
_atom_site_occupancy
_atom_site_symmetry_multiplicity
_atom_site_calc_flag
_atom_site_refinement_flags
_atom_site_disorder_assembly
_atom_site_disorder_group
Mo1 Mo 0.69013(4) 0.19073(2) -0.02231(4) 0.02323(8) Uani 1 1 d . . .
Mo2 Mo 0.68941(4) 0.04515(2) 0.19585(4) 0.02252(8) Uani 1 1 d . . .
Re1 Re 0.886040(18) 0.340249(12) 0.01038(2) 0.02820(6) Uani 1 1 d . . .
P1 P 0.51414(11) 0.19267(7) 0.22587(12) 0.0218(2) Uani 1 1 d . . .
O1 O 0.6767(5) 0.5208(3) -0.0043(6) 0.0877(16) Uani 1 1 d . . .
O2 O 0.7805(4) 0.3472(3) 0.3523(4) 0.0598(11) Uani 1 1 d . . .
O3 O 0.8045(3) 0.0628(2) -0.0155(3) 0.0292(6) Uani 1 1 d . . .
O4 O 0.5961(3) -0.0283(2) 0.2039(4) 0.0403(8) Uani 1 1 d . . .
N1 N 0.7740(4) 0.2568(2) 0.0198(4) 0.0262(7) Uani 1 1 d . . .
C1 C 0.7515(5) 0.4490(4) 0.0069(7) 0.0493(14) Uani 1 1 d . . .
C2 C 0.8170(5) 0.3445(3) 0.2216(6) 0.0337(10) Uani 1 1 d . . .
C3 C 1.0493(5) 0.3758(4) -0.2228(6) 0.0460(13) Uani 1 1 d . . .
C4 C 1.0814(5) 0.3950(4) -0.1083(7) 0.0491(14) Uani 1 1 d . . .
H4 H 1.0825 0.4534 -0.0915 0.070(10) Uiso 1 1 calc R . .
C5 C 1.1110(5) 0.3117(4) -0.0251(6) 0.0493(13) Uani 1 1 d . . .
H5 H 1.1337 0.3053 0.0571 0.070(10) Uiso 1 1 calc R . .
C6 C 1.1004(5) 0.2399(4) -0.0879(6) 0.0440(12) Uani 1 1 d . . .
H6 H 1.1167 0.1770 -0.0560 0.070(10) Uiso 1 1 calc R . .
C7 C 1.0611(5) 0.2792(4) -0.2069(6) 0.0424(12) Uani 1 1 d . . .
H7 H 1.0452 0.2466 -0.2663 0.070(10) Uiso 1 1 calc R . .
C8 C 1.0200(8) 0.4434(5) -0.3436(8) 0.089(3) Uani 1 1 d . . .
H8A H 1.0178 0.5049 -0.3278 0.20(3) Uiso 1 1 calc R . .
H8B H 0.9331 0.4425 -0.3398 0.20(3) Uiso 1 1 calc R . .
H8C H 1.0903 0.4260 -0.4408 0.20(3) Uiso 1 1 calc R . .
C9 C 0.5696(11) 0.1771(6) -0.1706(10) 0.087(3) Uani 1 1 d . . .
H9 H 0.5166 0.1341 -0.1434 0.110(12) Uiso 1 1 calc R . .
C10 C 0.7057(13) 0.1637(6) -0.2653(9) 0.103(4) Uani 1 1 d . . .
H10 H 0.7643 0.1101 -0.3126 0.110(12) Uiso 1 1 calc R . .
C11 C 0.7366(9) 0.2485(10) -0.2748(8) 0.098(4) Uani 1 1 d . . .
H11 H 0.8213 0.2624 -0.3323 0.110(12) Uiso 1 1 calc R . .
C12 C 0.6264(13) 0.3053(5) -0.1893(11) 0.087(3) Uani 1 1 d . . .
H12 H 0.6216 0.3663 -0.1780 0.110(12) Uiso 1 1 calc R . .
C13 C 0.5259(8) 0.2663(7) -0.1232(8) 0.085(3) Uani 1 1 d . . .
H13 H 0.4387 0.2932 -0.0552 0.110(12) Uiso 1 1 calc R . .
C14 C 0.7738(5) -0.0467(3) 0.3716(5) 0.0378(11) Uani 1 1 d . . .
H14 H 0.7568 -0.1056 0.4058 0.043(6) Uiso 1 1 calc R . .
C15 C 0.6906(5) 0.0374(4) 0.4391(5) 0.0415(12) Uani 1 1 d . . .
H15 H 0.6075 0.0445 0.5229 0.043(6) Uiso 1 1 calc R . .
C16 C 0.7579(5) 0.1089(3) 0.3549(6) 0.0373(11) Uani 1 1 d . . .
H16 H 0.7268 0.1714 0.3753 0.043(6) Uiso 1 1 calc R . .
C17 C 0.8777(5) 0.0704(3) 0.2370(5) 0.0354(10) Uani 1 1 d . . .
H17 H 0.9411 0.1025 0.1661 0.043(6) Uiso 1 1 calc R . .
C18 C 0.8871(5) -0.0258(3) 0.2430(5) 0.0355(10) Uani 1 1 d . . .
H18 H 0.9555 -0.0677 0.1747 0.043(6) Uiso 1 1 calc R . .
C19 C 0.4777(4) 0.2800(3) 0.3514(5) 0.0253(8) Uani 1 1 d . . .
C20 C 0.4385(5) 0.2590(3) 0.5069(5) 0.0334(10) Uani 1 1 d . . .
H20 H 0.4403 0.1978 0.5472 0.045(7) Uiso 1 1 calc R . .
C21 C 0.3968(5) 0.3302(4) 0.6011(6) 0.0438(13) Uani 1 1 d . . .
H21 H 0.3710 0.3162 0.7045 0.045(7) Uiso 1 1 calc R . .
C22 C 0.3931(6) 0.4205(4) 0.5432(7) 0.0530(15) Uani 1 1 d . . .
H22 H 0.3650 0.4675 0.6073 0.045(7) Uiso 1 1 calc R . .
C23 C 0.4305(6) 0.4419(4) 0.3918(7) 0.0523(15) Uani 1 1 d . . .
H23 H 0.4272 0.5035 0.3536 0.045(7) Uiso 1 1 calc R . .
C24 C 0.4739(5) 0.3720(3) 0.2932(6) 0.0371(11) Uani 1 1 d . . .
H24 H 0.4999 0.3869 0.1899 0.045(7) Uiso 1 1 calc R . .
C25 C 0.3429(4) 0.1830(3) 0.2626(5) 0.0247(8) Uani 1 1 d . . .
C26 C 0.2277(5) 0.2491(3) 0.3432(5) 0.0336(10) Uani 1 1 d . . .
H26 H 0.2381 0.2988 0.3772 0.045(7) Uiso 1 1 calc R . .
C27 C 0.0975(5) 0.2417(4) 0.3737(6) 0.0444(13) Uani 1 1 d . . .
H27 H 0.0214 0.2859 0.4289 0.045(7) Uiso 1 1 calc R . .
C28 C 0.0804(5) 0.1699(4) 0.3231(6) 0.0475(13) Uani 1 1 d . . .
H28 H -0.0071 0.1641 0.3467 0.045(7) Uiso 1 1 calc R . .
C29 C 0.1938(5) 0.1055(4) 0.2365(6) 0.0433(12) Uani 1 1 d . . .
H29 H 0.1825 0.0585 0.1971 0.045(7) Uiso 1 1 calc R . .
C30 C 0.3234(5) 0.1114(3) 0.2089(6) 0.0358(10) Uani 1 1 d . . .
H30 H 0.3989 0.0669 0.1536 0.045(7) Uiso 1 1 calc R . .

loop_
_atom_site_aniso_label
_atom_site_aniso_U_11
_atom_site_aniso_U_22
_atom_site_aniso_U_33
_atom_site_aniso_U_23
_atom_site_aniso_U_13
_atom_site_aniso_U_12
Mo1 0.02620(19) 0.02732(18) 0.01882(17) 0.00058(13) -0.01073(15) -0.00900(14)
Mo2 0.02082(17) 0.02286(17) 0.02494(18) 0.00007(13) -0.01082(15) -0.00534(13)
Re1 0.02829(10) 0.02572(9) 0.03041(10) -0.00274(7) -0.00942(7) -0.00961(7)
P1 0.0213(5) 0.0243(5) 0.0221(5) -0.0018(4) -0.0108(4) -0.0055(4)
O1 0.072(3) 0.053(3) 0.119(4) 0.005(3) -0.043(3) 0.012(2)
O2 0.066(3) 0.070(3) 0.039(2) -0.019(2) -0.019(2) -0.004(2)
O3 0.0255(16) 0.0322(15) 0.0253(15) -0.0065(12) -0.0081(13) -0.0012(12)
O4 0.0371(19) 0.0290(16) 0.060(2) -0.0010(15) -0.0221(17) -0.0123(14)
N1 0.0292(19) 0.0258(17) 0.0244(18) 0.0006(14) -0.0086(16) -0.0128(15)
C1 0.034(3) 0.046(3) 0.060(4) -0.003(3) -0.015(3) -0.004(2)
C2 0.024(2) 0.028(2) 0.050(3) -0.008(2) -0.013(2) -0.0054(18)
C3 0.038(3) 0.048(3) 0.035(3) 0.007(2) -0.004(2) -0.008(2)
C4 0.039(3) 0.044(3) 0.055(3) -0.017(3) 0.001(3) -0.021(2)
C5 0.032(3) 0.075(4) 0.040(3) -0.007(3) -0.011(2) -0.016(3)
C6 0.034(3) 0.041(3) 0.045(3) 0.002(2) -0.010(2) -0.005(2)
C7 0.040(3) 0.048(3) 0.037(3) -0.014(2) -0.006(2) -0.014(2)
C8 0.073(5) 0.095(6) 0.064(5) 0.036(4) -0.017(4) -0.014(4)
C9 0.158(9) 0.096(6) 0.087(6) 0.045(5) -0.107(7) -0.084(6)
C10 0.159(9) 0.083(6) 0.049(4) -0.037(4) -0.071(6) 0.062(6)
C11 0.064(5) 0.204(11) 0.032(4) 0.045(5) -0.025(4) -0.064(6)
C12 0.178(10) 0.046(4) 0.089(6) 0.032(4) -0.107(7) -0.043(5)
C13 0.071(5) 0.125(7) 0.051(4) -0.006(5) -0.045(4) 0.020(5)
C14 0.039(3) 0.037(2) 0.036(3) 0.012(2) -0.021(2) -0.006(2)
C15 0.035(3) 0.059(3) 0.027(2) 0.001(2) -0.015(2) -0.004(2)
C16 0.043(3) 0.040(3) 0.042(3) -0.005(2) -0.030(2) -0.009(2)
C17 0.031(2) 0.049(3) 0.035(3) 0.008(2) -0.021(2) -0.019(2)
C18 0.026(2) 0.042(3) 0.034(3) -0.002(2) -0.016(2) 0.002(2)
C19 0.022(2) 0.028(2) 0.028(2) -0.0072(16) -0.0101(17) -0.0042(16)
C20 0.029(2) 0.041(3) 0.030(2) -0.0062(19) -0.013(2) -0.0035(19)
C21 0.035(3) 0.066(4) 0.033(3) -0.020(2) -0.016(2) -0.003(3)
C22 0.045(3) 0.056(3) 0.062(4) -0.034(3) -0.020(3) -0.002(3)
C23 0.051(3) 0.030(3) 0.078(4) -0.011(3) -0.026(3) -0.007(2)
C24 0.037(3) 0.030(2) 0.044(3) 0.000(2) -0.016(2) -0.009(2)
C25 0.024(2) 0.028(2) 0.026(2) 0.0032(16) -0.0142(17) -0.0089(16)
C26 0.027(2) 0.045(3) 0.034(2) -0.008(2) -0.015(2) -0.007(2)
C27 0.024(2) 0.064(3) 0.048(3) -0.015(3) -0.017(2) -0.001(2)
C28 0.030(3) 0.071(4) 0.054(3) 0.002(3) -0.025(3) -0.021(3)
C29 0.044(3) 0.044(3) 0.061(3) 0.000(2) -0.036(3) -0.017(2)
C30 0.035(3) 0.032(2) 0.049(3) -0.008(2) -0.024(2) -0.0059(19)

loop_
_atom_type_symbol
_atom_type_description
_atom_type_scat_dispersion_real
_atom_type_scat_dispersion_imag
_atom_type_scat_source
C C 0.0033 0.0016 'International Tables Vol C Tables 4.2.6.8 and 6.1.1.4'
H H 0.0000 0.0000 'International Tables Vol C Tables 4.2.6.8 and 6.1.1.4'
N N 0.0061 0.0033 'International Tables Vol C Tables 4.2.6.8 and 6.1.1.4'
O O 0.0106 0.0060 'International Tables Vol C Tables 4.2.6.8 and 6.1.1.4'
P P 0.1023 0.0942 'International Tables Vol C Tables 4.2.6.8 and 6.1.1.4'
Re Re -1.0185 7.2310 'International Tables Vol C Tables 4.2.6.8 and 6.1.1.4'
Mo Mo -1.6832 0.6857 'International Tables Vol C Tables 4.2.6.8 and 6.1.1.4'

loop_
_geom_angle_atom_site_label_1
_geom_angle_atom_site_label_2
_geom_angle_atom_site_label_3
_geom_angle
_geom_angle_site_symmetry_1
_geom_angle_site_symmetry_3
_geom_angle_publ_flag
N1 Mo1 O3 102.05(14) . . ?
N1 Mo1 C12 94.8(2) . . ?
O3 Mo1 C12 141.5(3) . . ?
N1 Mo1 C11 98.5(3) . . ?
O3 Mo1 C11 110.0(3) . . ?
C12 Mo1 C11 32.4(3) . . ?
N1 Mo1 P1 93.65(12) . . ?
O3 Mo1 P1 100.66(10) . . ?
C12 Mo1 P1 112.7(3) . . ?
C11 Mo1 P1 143.6(3) . . ?
N1 Mo1 C13 119.8(3) . . ?
O3 Mo1 C13 136.0(3) . . ?
C12 Mo1 C13 31.7(3) . . ?
C11 Mo1 C13 53.9(3) . . ?
P1 Mo1 C13 90.4(2) . . ?
N1 Mo1 C10 129.7(4) . . ?
O3 Mo1 C10 88.40(18) . . ?
C12 Mo1 C10 54.9(3) . . ?
C11 Mo1 C10 33.9(3) . . ?
P1 Mo1 C10 133.0(3) . . ?
C13 Mo1 C10 55.2(3) . . ?
N1 Mo1 C9 148.32(19) . . ?
O3 Mo1 C9 102.7(3) . . ?
C12 Mo1 C9 53.6(2) . . ?
C11 Mo1 C9 54.3(3) . . ?
P1 Mo1 C9 100.9(3) . . ?
C13 Mo1 C9 33.4(3) . . ?
C10 Mo1 C9 32.7(3) . . ?
N1 Mo1 Mo2 99.43(11) . . ?
O3 Mo1 Mo2 44.27(9) . . ?
C12 Mo1 Mo2 162.5(3) . . ?
C11 Mo1 Mo2 151.5(4) . . ?
P1 Mo1 Mo2 56.56(4) . . ?
C13 Mo1 Mo2 130.9(3) . . ?
C10 Mo1 Mo2 120.1(3) . . ?
C9 Mo1 Mo2 112.10(16) . . ?
O4 Mo2 O3 105.40(16) . . ?
O4 Mo2 C14 94.82(17) . . ?
O3 Mo2 C14 122.76(15) . . ?
O4 Mo2 C18 115.52(16) . . ?
O3 Mo2 C18 89.17(15) . . ?
C14 Mo2 C18 34.89(16) . . ?
O4 Mo2 C15 108.06(18) . . ?
O3 Mo2 C15 140.55(16) . . ?
C14 Mo2 C15 34.75(17) . . ?
C18 Mo2 C15 57.73(17) . . ?
O4 Mo2 C16 141.88(17) . . ?
O3 Mo2 C16 111.26(15) . . ?
C14 Mo2 C16 56.53(17) . . ?
C18 Mo2 C16 56.30(17) . . ?
C15 Mo2 C16 34.05(17) . . ?
O4 Mo2 P1 99.10(12) . . ?
O3 Mo2 P1 99.49(9) . . ?
C14 Mo2 P1 129.74(13) . . ?
C18 Mo2 P1 140.68(13) . . ?
C15 Mo2 P1 95.30(13) . . ?
C16 Mo2 P1 85.09(12) . . ?
O4 Mo2 C17 149.08(15) . . ?
O3 Mo2 C17 84.35(15) . . ?
C14 Mo2 C17 56.58(17) . . ?
C18 Mo2 C17 34.09(16) . . ?
C15 Mo2 C17 56.26(17) . . ?
C16 Mo2 C17 32.87(16) . . ?
P1 Mo2 C17 108.27(12) . . ?
O4 Mo2 Mo1 112.77(12) . . ?
O3 Mo2 Mo1 45.85(9) . . ?
C14 Mo2 Mo1 151.80(13) . . ?
C18 Mo2 Mo1 120.81(12) . . ?
C15 Mo2 Mo1 131.45(13) . . ?
C16 Mo2 Mo1 100.30(12) . . ?
P1 Mo2 Mo1 53.81(4) . . ?
C17 Mo2 Mo1 95.22(11) . . ?
C1 Re1 C2 88.6(2) . . ?
C1 Re1 N1 93.5(2) . . ?
C2 Re1 N1 94.85(17) . . ?
C1 Re1 C5 133.9(2) . . ?
C2 Re1 C5 94.4(2) . . ?
N1 Re1 C5 131.89(18) . . ?
C1 Re1 C7 122.4(2) . . ?
C2 Re1 C7 147.88(19) . . ?
N1 Re1 C7 91.79(17) . . ?
C5 Re1 C7 58.9(2) . . ?
C1 Re1 C4 101.3(2) . . ?
C2 Re1 C4 110.7(2) . . ?
N1 Re1 C4 150.52(17) . . ?
C5 Re1 C4 35.4(2) . . ?
C7 Re1 C4 58.76(19) . . ?
C1 Re1 C6 154.3(2) . . ?
C2 Re1 C6 112.67(19) . . ?
N1 Re1 C6 98.70(17) . . ?
C5 Re1 C6 35.27(19) . . ?
C7 Re1 C6 35.21(18) . . ?
C4 Re1 C6 58.59(19) . . ?
C1 Re1 C3 95.2(2) . . ?
C2 Re1 C3 146.4(2) . . ?
N1 Re1 C3 118.11(18) . . ?
C5 Re1 C3 59.6(2) . . ?
C7 Re1 C3 35.45(18) . . ?
C4 Re1 C3 35.9(2) . . ?
C6 Re1 C3 59.14(18) . . ?
C19 P1 C25 102.59(19) . . ?
C19 P1 Mo1 121.00(15) . . ?
C25 P1 Mo1 121.93(14) . . ?
C19 P1 Mo2 124.85(14) . . ?
C25 P1 Mo2 115.80(14) . . ?
Mo1 P1 Mo2 69.63(5) . . ?
Mo2 O3 Mo1 89.88(12) . . ?
Mo1 N1 Re1 165.2(2) . . ?
O1 C1 Re1 173.9(5) . . ?
O2 C2 Re1 176.6(4) . . ?
C7 C3 C4 106.0(5) . . ?
C7 C3 C8 126.8(6) . . ?
C4 C3 C8 127.0(6) . . ?
C7 C3 Re1 71.8(3) . . ?
C4 C3 Re1 71.5(3) . . ?
C8 C3 Re1 125.1(4) . . ?
C5 C4 C3 108.9(5) . . ?
C5 C4 Re1 72.3(3) . . ?
C3 C4 Re1 72.6(3) . . ?
C6 C5 C4 107.7(5) . . ?
C6 C5 Re1 73.0(3) . . ?
C4 C5 Re1 72.3(3) . . ?
C7 C6 C5 108.0(5) . . ?
C7 C6 Re1 71.8(3) . . ?
C5 C6 Re1 71.7(3) . . ?
C6 C7 C3 109.3(5) . . ?
C6 C7 Re1 73.0(3) . . ?
C3 C7 Re1 72.7(3) . . ?
C10 C9 C13 107.4(7) . . ?
C10 C9 Mo1 72.9(4) . . ?
C13 C9 Mo1 70.1(3) . . ?
C9 C10 C11 104.7(7) . . ?
C9 C10 Mo1 74.4(4) . . ?
C11 C10 Mo1 70.2(4) . . ?
C12 C11 C10 108.4(7) . . ?
C12 C11 Mo1 72.7(4) . . ?
C10 C11 Mo1 75.9(4) . . ?
C13 C12 C11 111.5(8) . . ?
C13 C12 Mo1 75.8(4) . . ?
C11 C12 Mo1 74.9(4) . . ?
C12 C13 C9 108.0(8) . . ?
C12 C13 Mo1 72.6(4) . . ?
C9 C13 Mo1 76.6(4) . . ?
C18 C14 C15 108.1(4) . . ?
C18 C14 Mo2 72.7(2) . . ?
C15 C14 Mo2 73.7(3) . . ?
C16 C15 C14 107.1(4) . . ?
C16 C15 Mo2 75.6(3) . . ?
C14 C15 Mo2 71.6(3) . . ?
C17 C16 C15 108.8(4) . . ?
C17 C16 Mo2 73.6(3) . . ?
C15 C16 Mo2 70.3(3) . . ?
C16 C17 C18 108.3(4) . . ?
C16 C17 Mo2 73.5(3) . . ?
C18 C17 Mo2 69.3(3) . . ?
C14 C18 C17 107.6(4) . . ?
C14 C18 Mo2 72.4(3) . . ?
C17 C18 Mo2 76.6(3) . . ?
C20 C19 C24 119.4(4) . . ?
C20 C19 P1 121.5(3) . . ?
C24 C19 P1 118.6(3) . . ?
C19 C20 C21 119.6(5) . . ?
C22 C21 C20 120.7(5) . . ?
C21 C22 C23 120.3(5) . . ?
C22 C23 C24 120.7(5) . . ?
C19 C24 C23 119.3(5) . . ?
C26 C25 C30 117.9(4) . . ?
C26 C25 P1 120.3(3) . . ?
C30 C25 P1 121.8(3) . . ?
C25 C26 C27 120.8(4) . . ?
C28 C27 C26 120.4(5) . . ?
C27 C28 C29 120.0(5) . . ?
C30 C29 C28 119.7(5) . . ?
C29 C30 C25 121.1(5) . . ?

loop_
_geom_bond_atom_site_label_1
_geom_bond_atom_site_label_2
_geom_bond_distance
_geom_bond_site_symmetry_2
_geom_bond_publ_flag
Mo1 N1 1.756(3) . ?
Mo1 O3 1.983(3) . ?
Mo1 C12 2.327(6) . ?
Mo1 C11 2.353(6) . ?
Mo1 P1 2.3788(14) . ?
Mo1 C13 2.365(6) . ?
Mo1 C10 2.427(6) . ?
Mo1 C9 2.446(5) . ?
Mo1 Mo2 2.7633(12) . ?
Mo2 O4 1.702(3) . ?
Mo2 O3 1.929(3) . ?
Mo2 C14 2.356(4) . ?
Mo2 C18 2.359(4) . ?
Mo2 C15 2.382(5) . ?
Mo2 C16 2.451(4) . ?
Mo2 P1 2.4597(15) . ?
Mo2 C17 2.454(4) . ?
Re1 C1 1.877(5) . ?
Re1 C2 1.885(5) . ?
Re1 N1 1.985(3) . ?
Re1 C5 2.301(5) . ?
Re1 C7 2.302(5) . ?
Re1 C4 2.300(5) . ?
Re1 C6 2.319(5) . ?
Re1 C3 2.314(5) . ?
P1 C19 1.813(4) . ?
P1 C25 1.833(4) . ?
O1 C1 1.177(6) . ?
O2 C2 1.174(6) . ?
C3 C7 1.406(7) . ?
C3 C4 1.421(8) . ?
C3 C8 1.498(8) . ?
C4 C5 1.399(8) . ?
C5 C6 1.400(8) . ?
C6 C7 1.398(7) . ?
C9 C10 1.372(12) . ?
C9 C13 1.384(11) . ?
C10 C11 1.394(13) . ?
C11 C12 1.308(12) . ?
C12 C13 1.280(11) . ?
C14 C18 1.413(7) . ?
C14 C15 1.415(7) . ?
C15 C16 1.417(7) . ?
C16 C17 1.388(7) . ?
C17 C18 1.413(7) . ?
C19 C20 1.398(6) . ?
C19 C24 1.390(6) . ?
C20 C21 1.390(6) . ?
C21 C22 1.368(8) . ?
C22 C23 1.362(9) . ?
C23 C24 1.401(7) . ?
C25 C26 1.391(6) . ?
C25 C30 1.395(6) . ?
C26 C27 1.388(6) . ?
C27 C28 1.364(7) . ?
C28 C29 1.388(7) . ?
C29 C30 1.382(7) . ?
